data_2219454
loop_
_publ_author_name
'Henderson, Rachel R.'
'Yang, Hexiong'
'Downs, Robert T.'
'Jenkins, Robert A.'

_publ_section_title
;
 Redetermination of conichalcite, CaCu(AsO~4~)(OH)
;
_journal_coeditor_code WM2185
_journal_issue 9
_journal_name_full 'Acta Crystallographica Section E'
_journal_page_first i53
_journal_page_last i54
_journal_paper_doi 10.1107/S1600536808024173
_journal_volume 64
_journal_year 2008
_chemical_compound_source 'Maria Catalina mine, Tierra Amarilla, Chile'
_chemical_formula_iupac 'Ca Cu (As O4) (O H)'
_chemical_formula_structural 'Ca Cu (As O4) (O H)'
_chemical_formula_sum 'As Ca Cu H O5'
_chemical_formula_weight 259.57
_chemical_name_common Conichalcite
_chemical_name_mineral Conichalcite
_chemical_name_systematic
;
calcium copper(II) arsenate(V) hydroxide
;
_space_group_IT_number 19
_symmetry_cell_setting orthorhombic
_symmetry_space_group_name_Hall 'P 2ac 2ab'
_symmetry_space_group_name_H-M 'P 21 21 21'
_atom_sites_solution_hydrogens difmap
_atom_sites_solution_primary direct
_atom_sites_solution_secondary difmap
_audit_creation_method SHELXL-97
_cell_angle_alpha 90.00
_cell_angle_beta 90.00
_cell_angle_gamma 90.00
_cell_formula_units_Z 4
_cell_length_a 7.3822(2)
_cell_length_b 5.8146(2)
_cell_length_c 9.2136(3)
_cell_measurement_reflns_used 3371
_cell_measurement_temperature 293(2)
_cell_measurement_theta_max 34.014
_cell_measurement_theta_min 3.6
_cell_volume 395.49(2)
_computing_cell_refinement 'SAINT (Bruker, 2005)'
_computing_data_collection 'APEX2 (Bruker, 2003)'
_computing_data_reduction 'SAINT (Bruker, 2005)'
_computing_molecular_graphics 'XtalDraw (Downs & Hall-Wallace, 2003)'
_computing_publication_material 'SHELXTL (Sheldrick, 2008)'
_computing_structure_refinement 'SHELXL97 (Sheldrick, 2008)'
_computing_structure_solution 'SHELXS97 (Sheldrick, 2008)'
_database_code_amcsd 0010485
_diffrn_ambient_temperature 293(2)
_diffrn_measured_fraction_theta_full 1.000
_diffrn_measured_fraction_theta_max 1.000
_diffrn_measurement_device_type 'Bruker APEX2 CCD'
_diffrn_measurement_method '\f and \w'
_diffrn_radiation_monochromator graphite
_diffrn_radiation_source 'fine-focus sealed tube'
_diffrn_radiation_type MoK\a
_diffrn_radiation_wavelength 0.71073
_diffrn_reflns_av_R_equivalents 0.0227
_diffrn_reflns_av_sigmaI/netI 0.0217
_diffrn_reflns_limit_h_max 11
_diffrn_reflns_limit_h_min -9
_diffrn_reflns_limit_k_max 9
_diffrn_reflns_limit_k_min -9
_diffrn_reflns_limit_l_max 14
_diffrn_reflns_limit_l_min -14
_diffrn_reflns_number 7088
_diffrn_reflns_theta_full 34.01
_diffrn_reflns_theta_max 34.01
_diffrn_reflns_theta_min 3.54
_diffrn_standards_number 0
_exptl_absorpt_coefficient_mu 15.029
_exptl_absorpt_correction_T_max 0.5847
_exptl_absorpt_correction_T_min 0.4920
_exptl_absorpt_correction_type multi-scan
_exptl_absorpt_process_details '(TWINABS; Sheldrick, 2008)'
_exptl_crystal_colour green
_exptl_crystal_density_diffrn 4.359
_exptl_crystal_density_method 'not measured'
_exptl_crystal_description 'euhedral, equant'
_exptl_crystal_F_000 492
_exptl_crystal_size_max 0.06
_exptl_crystal_size_mid 0.05
_exptl_crystal_size_min 0.04
_refine_diff_density_max 0.630
_refine_diff_density_min -0.492
_refine_ls_abs_structure_details 'Flack (1983), 644 Friedel pairs'
_refine_ls_abs_structure_Flack 0.00(2)
_refine_ls_extinction_coef 0.0029(5)
_refine_ls_extinction_expression Fc^*^=kFc[1+0.001xFc^2^\l^3^/sin(2\q)]^-1/4^
_refine_ls_extinction_method 'SHELXL97 (Sheldrick, 2008)'
_refine_ls_goodness_of_fit_ref 1.034
_refine_ls_hydrogen_treatment refall
_refine_ls_matrix_type full
_refine_ls_number_parameters 79
_refine_ls_number_reflns 1602
_refine_ls_number_restraints 0
_refine_ls_restrained_S_all 1.034
_refine_ls_R_factor_all 0.0209
_refine_ls_R_factor_gt 0.0179
_refine_ls_shift/su_max 0.000
_refine_ls_shift/su_mean 0.000
_refine_ls_structure_factor_coef Fsqd
_refine_ls_weighting_details 'w=1/[\s^2^(Fo^2^)+(0.0151P)^2^+0.1227P] where P=(Fo^2^+2Fc^2^)/3'
_refine_ls_weighting_scheme calc
_refine_ls_wR_factor_gt 0.0368
_refine_ls_wR_factor_ref 0.0379
_reflns_number_gt 1487
_reflns_number_total 1602
_reflns_threshold_expression I>2\s(I)
_cod_data_source_file wm2185.cif
_cod_data_source_block I
_cod_database_code 2219454
_cod_database_fobs_code 2219454

loop_
_space_group_symop_operation_xyz
'x, y, z'
'-x+1/2, -y, z+1/2'
'-x, y+1/2, -z+1/2'
'x+1/2, -y+1/2, -z'

loop_
_atom_site_type_symbol
_atom_site_label
_atom_site_fract_x
_atom_site_fract_y
_atom_site_fract_z
_atom_site_U_iso_or_equiv
_atom_site_adp_type
_atom_site_calc_flag
_atom_site_refinement_flags
_atom_site_occupancy
Ca Ca 0.61727(5) 0.72961(8) 0.07340(4) 0.01133(12) Uani d P 1
Cu Cu -0.00416(4) -0.00002(6) 0.25029(4) 0.00898(8) Uani d P 1
As As 0.36728(2) 0.26438(4) 0.08118(2) 0.00768(6) Uani d P 1
O O1 0.18844(17) 0.2450(3) 0.19847(15) 0.0135(3) Uani d . 1
O O2 0.5395(2) 0.3313(3) 0.19256(18) 0.0187(4) Uani d . 1
O O3 0.3514(2) 0.4927(3) -0.02947(17) 0.0157(3) Uani d . 1
O O4 0.3885(2) 0.0147(3) -0.00782(15) 0.0145(4) Uani d . 1
O O5 -0.13880(18) 0.2539(3) 0.31777(14) 0.0113(3) Uani d . 1
H H1 -0.229(5) 0.232(6) 0.260(3) 0.055(11) Uiso d . 1

loop_
_atom_site_aniso_label
_atom_site_aniso_U_11
_atom_site_aniso_U_22
_atom_site_aniso_U_33
_atom_site_aniso_U_12
_atom_site_aniso_U_13
_atom_site_aniso_U_23
Ca 0.01169(18) 0.0119(2) 0.01041(18) -0.00064(17) -0.00072(13) 0.00020(18)
Cu 0.00885(11) 0.00621(12) 0.01190(12) 0.00029(9) 0.00211(8) -0.00121(8)
As 0.00801(8) 0.00659(9) 0.00845(9) 0.00006(8) 0.00059(7) 0.00014(9)
O1 0.0141(6) 0.0107(7) 0.0157(6) -0.0025(7) 0.0035(5) -0.0006(7)
O2 0.0146(7) 0.0212(9) 0.0205(8) -0.0029(6) -0.0048(6) 0.0004(7)
O3 0.0201(7) 0.0107(7) 0.0164(7) 0.0011(7) 0.0044(7) 0.0035(6)
O4 0.0181(8) 0.0096(7) 0.0158(8) 0.0018(6) 0.0022(7) -0.0018(6)
O5 0.0106(5) 0.0102(6) 0.0132(6) 0.0000(8) 0.0002(5) -0.0003(6)

loop_
_atom_type_symbol
_atom_type_description
_atom_type_scat_dispersion_real
_atom_type_scat_dispersion_imag
_atom_type_scat_source
O O 0.0106 0.0060 'International Tables Vol C Tables 4.2.6.8 and 6.1.1.4'
H H 0.0000 0.0000 'International Tables Vol C Tables 4.2.6.8 and 6.1.1.4'
Ca Ca 0.2262 0.3064 'International Tables Vol C Tables 4.2.6.8 and 6.1.1.4'
Cu Cu 0.3201 1.2651 'International Tables Vol C Tables 4.2.6.8 and 6.1.1.4'
As As 0.0499 2.0058 'International Tables Vol C Tables 4.2.6.8 and 6.1.1.4'
Zn Zn 0.2839 1.4301 'International Tables Vol C Tables 4.2.6.8 and 6.1.1.4'

loop_
_geom_angle_atom_site_label_1
_geom_angle_atom_site_label_2
_geom_angle_atom_site_label_3
_geom_angle_site_symmetry_1
_geom_angle_site_symmetry_3
_geom_angle
O5 Ca O3 2_564 4_565 75.88(5)
O5 Ca O4 2_564 1_565 73.62(5)
O3 Ca O4 4_565 1_565 89.42(5)
O5 Ca O2 2_564 3_655 151.07(5)
O3 Ca O2 4_565 3_655 108.51(6)
O4 Ca O2 1_565 3_655 77.79(5)
O5 Ca O4 2_564 4 74.41(5)
O3 Ca O4 4_565 4 76.55(5)
O4 Ca O4 1_565 4 147.36(3)
O2 Ca O4 3_655 4 134.48(5)
O5 Ca O1 2_564 3_655 141.59(5)
O3 Ca O1 4_565 3_655 73.13(5)
O4 Ca O1 1_565 3_655 127.50(5)
O2 Ca O1 3_655 3_655 62.85(5)
O4 Ca O1 4 3_655 76.76(5)
O5 Ca O3 2_564 . 72.94(5)
O3 Ca O3 4_565 . 147.75(2)
O4 Ca O3 1_565 . 74.21(5)
O2 Ca O3 3_655 . 95.19(5)
O4 Ca O3 4 . 102.41(5)
O1 Ca O3 3_655 . 138.68(5)
O5 Ca O2 2_564 . 117.86(6)
O3 Ca O2 4_565 . 145.22(5)
O4 Ca O2 1_565 . 124.48(5)
O2 Ca O2 3_655 . 75.44(3)
O4 Ca O2 4 . 77.15(5)
O1 Ca O2 3_655 . 79.00(5)
O3 Ca O2 . . 61.06(5)
O5 Cu O5 . 3_545 177.68(6)
O5 Cu O1 . 3_545 98.01(6)
O5 Cu O1 3_545 3_545 84.26(6)
O5 Cu O1 . . 84.21(6)
O5 Cu O1 3_545 . 93.52(6)
O1 Cu O1 3_545 . 177.66(7)
O5 Cu O3 . 4_455 91.88(6)
O5 Cu O3 3_545 4_455 88.82(6)
O1 Cu O3 3_545 4_455 84.84(6)
O1 Cu O3 . 4_455 95.85(6)
O5 Cu O4 . 2 84.76(6)
O5 Cu O4 3_545 2 94.77(6)
O1 Cu O4 3_545 2 89.81(6)
O1 Cu O4 . 2 89.67(5)
O3 Cu O4 4_455 2 173.23(6)
O4 As O3 . . 113.27(7)
O4 As O2 . . 115.43(8)
O3 As O2 . . 103.94(8)
O4 As O1 . . 108.94(8)
O3 As O1 . . 112.45(8)
O2 As O1 . . 102.33(7)

loop_
_geom_bond_atom_site_label_1
_geom_bond_atom_site_label_2
_geom_bond_site_symmetry_2
_geom_bond_distance
_geom_bond_publ_flag
Ca O5 2_564 2.3626(13) y
Ca O3 4_565 2.3995(17) y
Ca O4 1_565 2.4818(16) y
Ca O2 3_655 2.5178(17) y
Ca O4 4 2.5281(16) y
Ca O1 3_655 2.5462(14) y
Ca O3 . 2.5786(17) y
Ca O2 . 2.6264(17) y
Cu O5 . 1.8850(15) y
Cu O5 3_545 1.8855(16) y
Cu O1 3_545 2.0666(16) y
Cu O1 . 2.0688(15) y
Cu O3 4_455 2.2976(15) y
Cu O4 2 2.3882(14) y
As O4 . 1.6749(16) y
As O3 . 1.6779(16) y
As O2 . 1.6796(16) y
As O1 . 1.7099(13) y

loop_
_geom_hbond_atom_site_label_D
_geom_hbond_atom_site_label_H
_geom_hbond_atom_site_label_A
_geom_hbond_site_symmetry_A
_geom_hbond_distance_DH
_geom_hbond_distance_HA
_geom_hbond_distance_DA
_geom_hbond_angle_DHA
O5 H1 O2 1_455 0.86(4) 1.91(4) 2.678(2) 149(3)

loop_
_cod_related_entry_id
_cod_related_entry_database
_cod_related_entry_code
1 AMCSD 0010485
